data_7152676
loop_
_publ_author_name
'Chen, Bo'
'Wang, Nan'
'Fan, Wu'
'Ma, Shengming'

_publ_section_title
;
 Efficient synthesis of N-(buta-2,3-dienyl) amides from terminal
 N-propargyl amides and their synthetic potential towards oxazoline
 derivatives.
;
_journal_issue 42
_journal_name_full 'Organic &amp; biomolecular chemistry'
_journal_page_first 8465
_journal_page_last 8470
_journal_paper_doi 10.1039/c2ob26291f
_journal_volume 10
_journal_year 2012
_chemical_formula_sum 'C19 H17 N O2'
_chemical_formula_weight 291.34
_chemical_name_systematic
;
?
;
_space_group_IT_number 2
_symmetry_cell_setting triclinic
_symmetry_space_group_name_Hall '-P 1'
_symmetry_space_group_name_H-M 'P -1'
_atom_sites_solution_hydrogens geom
_atom_sites_solution_primary direct
_atom_sites_solution_secondary difmap
_audit_creation_method SHELXL-97
_cell_angle_alpha 73.183(2)
_cell_angle_beta 70.006(2)
_cell_angle_gamma 85.591(2)
_cell_formula_units_Z 2
_cell_length_a 8.3211(5)
_cell_length_b 9.7981(6)
_cell_length_c 10.1922(6)
_cell_measurement_temperature 173(2)
_cell_volume 747.27(8)
_computing_structure_refinement 'SHELXL-97 (Sheldrick, 2008)'
_computing_structure_solution 'SHELXS-97 (Sheldrick, 2008)'
_diffrn_ambient_temperature 173(2)
_diffrn_measured_fraction_theta_full 0.993
_diffrn_measured_fraction_theta_max 0.993
_diffrn_radiation_monochromator graphite
_diffrn_radiation_source 'fine-focus sealed tube'
_diffrn_radiation_type MoK\a
_diffrn_radiation_wavelength 0.71073
_diffrn_reflns_av_R_equivalents 0.0222
_diffrn_reflns_av_sigmaI/netI 0.0230
_diffrn_reflns_limit_h_max 8
_diffrn_reflns_limit_h_min -9
_diffrn_reflns_limit_k_max 11
_diffrn_reflns_limit_k_min -11
_diffrn_reflns_limit_l_max 12
_diffrn_reflns_limit_l_min -12
_diffrn_reflns_number 8766
_diffrn_reflns_theta_full 25.01
_diffrn_reflns_theta_max 25.01
_diffrn_reflns_theta_min 2.22
_exptl_absorpt_coefficient_mu 0.084
_exptl_absorpt_correction_T_max 0.9908
_exptl_absorpt_correction_T_min 0.9744
_exptl_absorpt_correction_type multi-scan
_exptl_crystal_colour colorless
_exptl_crystal_density_diffrn 1.295
_exptl_crystal_density_method 'not measured'
_exptl_crystal_description block
_exptl_crystal_F_000 308
_exptl_crystal_size_max 0.31
_exptl_crystal_size_mid 0.12
_exptl_crystal_size_min 0.11
_refine_diff_density_max 0.166
_refine_diff_density_min -0.175
_refine_diff_density_rms 0.034
_refine_ls_extinction_method none
_refine_ls_goodness_of_fit_ref 1.065
_refine_ls_hydrogen_treatment mixed
_refine_ls_matrix_type full
_refine_ls_number_parameters 207
_refine_ls_number_reflns 2612
_refine_ls_number_restraints 0
_refine_ls_restrained_S_all 1.065
_refine_ls_R_factor_all 0.0494
_refine_ls_R_factor_gt 0.0374
_refine_ls_shift/su_max 0.000
_refine_ls_shift/su_mean 0.000
_refine_ls_structure_factor_coef Fsqd
_refine_ls_weighting_details 'calc w=1/[\s^2^(Fo^2^)+(0.0431P)^2^+0.2193P] where P=(Fo^2^+2Fc^2^)/3'
_refine_ls_weighting_scheme calc
_refine_ls_wR_factor_gt 0.0934
_refine_ls_wR_factor_ref 0.1008
_reflns_number_gt 2115
_reflns_number_total 2612
_reflns_threshold_expression >2sigma(I)
_cod_data_source_file c2ob26291f.txt
_cod_data_source_block z
_cod_depositor_comments
;
The following automatic conversions were performed:

'_symmetry_cell_setting' value 'Triclinic' changed to 'triclinic'
according to /home/saulius/struct/CIF-dictionaries/cif_core.dic
dictionary named 'cif_core.dic' version 2.4.2 from 2011-04-26.

Automatic conversion script
Id: cif_fix_values 1891 2012-01-12 08:04:46Z andrius 
;
_cod_original_cell_volume 747.28(8)
_cod_original_sg_symbol_H-M P-1
_cod_database_code 7152676

loop_
_symmetry_equiv_pos_as_xyz
'x, y, z'
'-x, -y, -z'

loop_
_atom_site_label
_atom_site_type_symbol
_atom_site_fract_x
_atom_site_fract_y
_atom_site_fract_z
_atom_site_U_iso_or_equiv
_atom_site_adp_type
_atom_site_occupancy
_atom_site_symmetry_multiplicity
_atom_site_calc_flag
_atom_site_refinement_flags
N1 N 0.20027(16) 0.12724(13) 0.76863(14) 0.0333(3) Uani 1 1 d .
O1 O 1.35641(14) 0.16667(14) 0.30665(13) 0.0484(3) Uani 1 1 d .
O2 O 0.27137(13) 0.36111(10) 0.66387(11) 0.0318(3) Uani 1 1 d .
C1 C -0.0298(2) 0.44591(16) 0.84701(16) 0.0312(4) Uani 1 1 d .
H1A H 0.0508 0.5167 0.7762 0.037 Uiso 1 1 calc R
C2 C -0.1824(2) 0.48541(17) 0.93602(17) 0.0365(4) Uani 1 1 d .
H2A H -0.2062 0.5836 0.9256 0.044 Uiso 1 1 calc R
C3 C -0.2997(2) 0.38357(18) 1.03936(17) 0.0359(4) Uani 1 1 d .
H3A H -0.4044 0.4116 1.0991 0.043 Uiso 1 1 calc R
C4 C -0.2650(2) 0.24069(18) 1.05618(17) 0.0364(4) Uani 1 1 d .
H4A H -0.3451 0.1704 1.1284 0.044 Uiso 1 1 calc R
C5 C -0.11373(19) 0.19993(17) 0.96784(16) 0.0325(4) Uani 1 1 d .
H5A H -0.0903 0.1015 0.9794 0.039 Uiso 1 1 calc R
C6 C 0.00444(18) 0.30223(15) 0.86208(15) 0.0270(3) Uani 1 1 d .
C7 C 0.16174(18) 0.25498(15) 0.76630(15) 0.0267(3) Uani 1 1 d .
C8 C 0.36258(19) 0.13167(16) 0.64919(17) 0.0325(4) Uani 1 1 d .
H8A H 0.3457 0.0965 0.5729 0.039 Uiso 1 1 calc R
H8B H 0.4488 0.0726 0.6855 0.039 Uiso 1 1 calc R
C9 C 0.41980(18) 0.29072(15) 0.58911(16) 0.0285(3) Uani 1 1 d .
H9A H 0.4420 0.3237 0.4819 0.034 Uiso 1 1 calc R
C10 C 0.57523(19) 0.32035(16) 0.62143(16) 0.0302(4) Uani 1 1 d .
C11 C 0.74168(19) 0.27854(15) 0.53005(15) 0.0266(3) Uani 1 1 d .
C12 C 0.75134(19) 0.19993(16) 0.43334(16) 0.0302(4) Uani 1 1 d .
H12A H 0.6491 0.1766 0.4219 0.036 Uiso 1 1 calc R
C13 C 0.90655(19) 0.15507(16) 0.35348(16) 0.0310(4) Uani 1 1 d .
H13A H 0.9091 0.1007 0.2893 0.037 Uiso 1 1 calc R
C14 C 1.05798(19) 0.18896(15) 0.36666(16) 0.0288(3) Uani 1 1 d .
C15 C 1.0499(2) 0.27221(17) 0.45874(17) 0.0332(4) Uani 1 1 d .
H15A H 1.1527 0.2995 0.4664 0.040 Uiso 1 1 calc R
C16 C 0.8958(2) 0.31567(17) 0.53873(16) 0.0317(4) Uani 1 1 d .
H16A H 0.8942 0.3719 0.6010 0.038 Uiso 1 1 calc R
C17 C 1.2276(2) 0.14082(17) 0.28530(17) 0.0352(4) Uani 1 1 d .
C18 C 1.2377(2) 0.0607(2) 0.1780(2) 0.0481(5) Uani 1 1 d .
H18A H 1.3569 0.0374 0.1334 0.072 Uiso 1 1 calc R
H18B H 1.1943 0.1198 0.1023 0.072 Uiso 1 1 calc R
H18C H 1.1683 -0.0275 0.2281 0.072 Uiso 1 1 calc R
C19 C 0.5594(3) 0.3721(2) 0.7311(2) 0.0545(5) Uani 1 1 d .
H19B H 0.445(3) 0.396(2) 0.790(2) 0.058(6) Uiso 1 1 d .
H19A H 0.658(3) 0.388(2) 0.759(2) 0.064(6) Uiso 1 1 d .

loop_
_atom_site_aniso_label
_atom_site_aniso_U_11
_atom_site_aniso_U_22
_atom_site_aniso_U_33
_atom_site_aniso_U_23
_atom_site_aniso_U_13
_atom_site_aniso_U_12
N1 0.0281(7) 0.0285(7) 0.0378(7) -0.0093(6) -0.0045(6) 0.0015(6)
O1 0.0250(6) 0.0699(9) 0.0495(7) -0.0210(7) -0.0088(6) 0.0053(6)
O2 0.0246(6) 0.0252(6) 0.0365(6) -0.0054(5) -0.0021(5) 0.0022(4)
C1 0.0311(8) 0.0307(8) 0.0306(8) -0.0078(6) -0.0097(7) 0.0013(7)
C2 0.0390(9) 0.0310(9) 0.0403(9) -0.0143(7) -0.0124(8) 0.0083(7)
C3 0.0292(9) 0.0456(10) 0.0332(8) -0.0178(7) -0.0065(7) 0.0078(7)
C4 0.0318(9) 0.0384(9) 0.0311(8) -0.0063(7) -0.0030(7) -0.0011(7)
C5 0.0304(8) 0.0304(8) 0.0325(8) -0.0071(7) -0.0070(7) 0.0024(7)
C6 0.0263(8) 0.0299(8) 0.0270(7) -0.0090(6) -0.0114(6) 0.0039(6)
C7 0.0254(8) 0.0256(8) 0.0288(8) -0.0063(6) -0.0099(6) 0.0007(6)
C8 0.0246(8) 0.0299(8) 0.0400(9) -0.0126(7) -0.0054(7) 0.0022(6)
C9 0.0236(8) 0.0290(8) 0.0306(8) -0.0099(6) -0.0058(6) 0.0041(6)
C10 0.0281(8) 0.0282(8) 0.0326(8) -0.0086(6) -0.0077(7) -0.0001(6)
C11 0.0263(8) 0.0233(8) 0.0274(7) -0.0044(6) -0.0078(6) 0.0001(6)
C12 0.0223(8) 0.0340(8) 0.0351(8) -0.0122(7) -0.0082(6) -0.0016(6)
C13 0.0310(8) 0.0294(8) 0.0321(8) -0.0110(6) -0.0076(7) -0.0015(6)
C14 0.0258(8) 0.0275(8) 0.0283(8) -0.0028(6) -0.0074(6) 0.0017(6)
C15 0.0250(8) 0.0405(9) 0.0356(8) -0.0099(7) -0.0125(7) -0.0005(7)
C16 0.0316(9) 0.0347(9) 0.0322(8) -0.0126(7) -0.0124(7) 0.0011(7)
C17 0.0298(9) 0.0353(9) 0.0325(8) -0.0027(7) -0.0066(7) 0.0031(7)
C18 0.0362(10) 0.0571(12) 0.0502(11) -0.0239(9) -0.0083(8) 0.0121(9)
C19 0.0331(11) 0.0840(16) 0.0589(12) -0.0473(12) -0.0083(9) 0.0014(10)

loop_
_atom_type_symbol
_atom_type_description
_atom_type_scat_dispersion_real
_atom_type_scat_dispersion_imag
_atom_type_scat_source
C C 0.0033 0.0016 'International Tables Vol C Tables 4.2.6.8 and 6.1.1.4'
H H 0.0000 0.0000 'International Tables Vol C Tables 4.2.6.8 and 6.1.1.4'
N N 0.0061 0.0033 'International Tables Vol C Tables 4.2.6.8 and 6.1.1.4'
O O 0.0106 0.0060 'International Tables Vol C Tables 4.2.6.8 and 6.1.1.4'

loop_
_geom_angle_atom_site_label_1
_geom_angle_atom_site_label_2
_geom_angle_atom_site_label_3
_geom_angle
C7 N1 C8 106.88(12)
C7 O2 C9 106.25(10)
C2 C1 C6 119.60(15)
C2 C1 H1A 120.2
C6 C1 H1A 120.2
C3 C2 C1 120.61(15)
C3 C2 H2A 119.7
C1 C2 H2A 119.7
C2 C3 C4 119.97(14)
C2 C3 H3A 120.0
C4 C3 H3A 120.0
C3 C4 C5 119.98(15)
C3 C4 H4A 120.0
C5 C4 H4A 120.0
C4 C5 C6 120.36(14)
C4 C5 H5A 119.8
C6 C5 H5A 119.8
C1 C6 C5 119.47(14)
C1 C6 C7 121.60(13)
C5 C6 C7 118.91(13)
N1 C7 O2 118.25(13)
N1 C7 C6 125.89(13)
O2 C7 C6 115.82(12)
N1 C8 C9 104.82(11)
N1 C8 H8A 110.8
C9 C8 H8A 110.8
N1 C8 H8B 110.8
C9 C8 H8B 110.8
H8A C8 H8B 108.9
O2 C9 C10 110.80(12)
O2 C9 C8 102.89(11)
C10 C9 C8 113.04(12)
O2 C9 H9A 110.0
C10 C9 H9A 110.0
C8 C9 H9A 110.0
C19 C10 C11 123.15(15)
C19 C10 C9 120.67(15)
C11 C10 C9 116.05(13)
C12 C11 C16 117.20(14)
C12 C11 C10 121.82(13)
C16 C11 C10 120.98(13)
C13 C12 C11 121.61(14)
C13 C12 H12A 119.2
C11 C12 H12A 119.2
C14 C13 C12 120.49(14)
C14 C13 H13A 119.8
C12 C13 H13A 119.8
C13 C14 C15 118.19(14)
C13 C14 C17 122.47(14)
C15 C14 C17 119.33(14)
C16 C15 C14 121.23(14)
C16 C15 H15A 119.4
C14 C15 H15A 119.4
C15 C16 C11 121.20(14)
C15 C16 H16A 119.4
C11 C16 H16A 119.4
O1 C17 C14 120.03(15)
O1 C17 C18 120.68(15)
C14 C17 C18 119.29(14)
C17 C18 H18A 109.5
C17 C18 H18B 109.5
H18A C18 H18B 109.5
C17 C18 H18C 109.5
H18A C18 H18C 109.5
H18B C18 H18C 109.5
C10 C19 H19B 120.1(11)
C10 C19 H19A 123.3(12)
H19B C19 H19A 116.6(16)

loop_
_geom_bond_atom_site_label_1
_geom_bond_atom_site_label_2
_geom_bond_distance
N1 C7 1.2634(19)
N1 C8 1.4704(19)
O1 C17 1.222(2)
O2 C7 1.3674(17)
O2 C9 1.4530(17)
C1 C2 1.388(2)
C1 C6 1.389(2)
C1 H1A 0.9500
C2 C3 1.377(2)
C2 H2A 0.9500
C3 C4 1.380(2)
C3 H3A 0.9500
C4 C5 1.382(2)
C4 H4A 0.9500
C5 C6 1.391(2)
C5 H5A 0.9500
C6 C7 1.475(2)
C8 C9 1.547(2)
C8 H8A 0.9900
C8 H8B 0.9900
C9 C10 1.507(2)
C9 H9A 1.0000
C10 C19 1.319(2)
C10 C11 1.485(2)
C11 C12 1.395(2)
C11 C16 1.398(2)
C12 C13 1.387(2)
C12 H12A 0.9500
C13 C14 1.386(2)
C13 H13A 0.9500
C14 C15 1.394(2)
C14 C17 1.492(2)
C15 C16 1.376(2)
C15 H15A 0.9500
C16 H16A 0.9500
C17 C18 1.498(2)
C18 H18A 0.9800
C18 H18B 0.9800
C18 H18C 0.9800
C19 H19B 0.99(2)
C19 H19A 0.99(2)

loop_
_geom_torsion_atom_site_label_1
_geom_torsion_atom_site_label_2
_geom_torsion_atom_site_label_3
_geom_torsion_atom_site_label_4
_geom_torsion
C6 C1 C2 C3 0.3(2)
C1 C2 C3 C4 0.7(2)
C2 C3 C4 C5 -0.9(2)
C3 C4 C5 C6 0.2(2)
C2 C1 C6 C5 -1.0(2)
C2 C1 C6 C7 177.60(14)
C4 C5 C6 C1 0.8(2)
C4 C5 C6 C7 -177.86(14)
C8 N1 C7 O2 -1.18(18)
C8 N1 C7 C6 176.75(13)
C9 O2 C7 N1 -5.19(17)
C9 O2 C7 C6 176.67(12)
C1 C6 C7 N1 -177.24(15)
C5 C6 C7 N1 1.4(2)
C1 C6 C7 O2 0.7(2)
C5 C6 C7 O2 179.34(13)
C7 N1 C8 C9 6.60(16)
C7 O2 C9 C10 -112.56(13)
C7 O2 C9 C8 8.53(14)
N1 C8 C9 O2 -9.17(15)
N1 C8 C9 C10 110.39(14)
O2 C9 C10 C19 15.5(2)
C8 C9 C10 C19 -99.35(19)
O2 C9 C10 C11 -168.55(11)
C8 C9 C10 C11 76.56(16)
C19 C10 C11 C12 167.74(18)
C9 C10 C11 C12 -8.1(2)
C19 C10 C11 C16 -11.7(2)
C9 C10 C11 C16 172.53(13)
C16 C11 C12 C13 2.7(2)
C10 C11 C12 C13 -176.76(14)
C11 C12 C13 C14 -0.7(2)
C12 C13 C14 C15 -1.8(2)
C12 C13 C14 C17 178.80(14)
C13 C14 C15 C16 2.3(2)
C17 C14 C15 C16 -178.24(14)
C14 C15 C16 C11 -0.3(2)
C12 C11 C16 C15 -2.1(2)
C10 C11 C16 C15 177.30(14)
C13 C14 C17 O1 -175.93(15)
C15 C14 C17 O1 4.6(2)
C13 C14 C17 C18 4.0(2)
C15 C14 C17 C18 -175.46(15)
